data_1559783
loop_
_publ_author_name
'Navarro-Huerta, Armando'
'Jellen, Marcus J.'
'Arcudia, Jessica'
'Teat, Simon J.'
'Toscano, Rub\'en A'
'Merino, Gabriel'
'Rodr\'iguez-Molina, Braulio'

_publ_section_title
;
 Tailoring the cavities of hydrogen-bonded amphidynamic crystals using
 weak contacts: towards faster molecular machines.
;
_journal_issue 6
_journal_name_full 'Chemical science'
_journal_page_first 2181
_journal_page_last 2188
_journal_paper_doi 10.1039/d0sc05899h
_journal_volume 12
_journal_year 2020
_chemical_formula_moiety '2(C24 H13 F4 N),C6 H12 N2'
_chemical_formula_sum 'C54 H38 F8 N4'
_chemical_formula_weight 894.88
_space_group_crystal_system monoclinic
_space_group_IT_number 13
_space_group_name_Hall '-P 2yc'
_space_group_name_H-M_alt 'P 1 2/c 1'
_atom_sites_solution_hydrogens mixed
_atom_sites_solution_primary 'Dual space'
_atom_sites_solution_secondary difmap
_audit_creation_date 2020-07-21
_audit_creation_method SHELXL-2018/3
_audit_update_record
;
2020-08-07 deposited with the CCDC.	2020-12-14 downloaded from the CCDC.
;
_cell_angle_alpha 90
_cell_angle_beta 109.337(2)
_cell_angle_gamma 90
_cell_formula_units_Z 2
_cell_length_a 19.2225(9)
_cell_length_b 6.7835(3)
_cell_length_c 17.5663(8)
_cell_measurement_reflns_used 9435
_cell_measurement_temperature 250(2)
_cell_measurement_theta_max 29.9785
_cell_measurement_theta_min 3.3275
_cell_volume 2161.35(17)
_computing_cell_refinement 'Bruker SAINT v8.38a'
_computing_data_collection 'Bruker APEX 3'
_computing_data_reduction 'Bruker SAINT v8.38a'
_computing_molecular_graphics 'Bruker SHELXTL'
_computing_publication_material 'Bruker SHELXTL & local programs'
_computing_structure_refinement 'SHELXL-2018/1 (Sheldrick, 2018)'
_computing_structure_solution 'SHELXT 2014/5 (Sheldrick, 2014)'
_diffrn_ambient_temperature 250(2)
_diffrn_detector_area_resol_mean 7.39
_diffrn_measured_fraction_theta_full 0.994
_diffrn_measured_fraction_theta_max 0.995
_diffrn_measurement_device_type 'Bruker D8 with PHOTONII detector'
_diffrn_measurement_method '\w/\q shutterless scans'
_diffrn_radiation_type synchrotron
_diffrn_radiation_wavelength 0.7288
_diffrn_reflns_av_R_equivalents 0.0362
_diffrn_reflns_av_unetI/netI 0.0276
_diffrn_reflns_Laue_measured_fraction_full 0.994
_diffrn_reflns_Laue_measured_fraction_max 0.995
_diffrn_reflns_limit_h_max 26
_diffrn_reflns_limit_h_min -26
_diffrn_reflns_limit_k_max 9
_diffrn_reflns_limit_k_min -9
_diffrn_reflns_limit_l_max 24
_diffrn_reflns_limit_l_min -24
_diffrn_reflns_number 69239
_diffrn_reflns_point_group_measured_fraction_full 0.994
_diffrn_reflns_point_group_measured_fraction_max 0.995
_diffrn_reflns_theta_full 25.930
_diffrn_reflns_theta_max 30.001
_diffrn_reflns_theta_min 2.303
_diffrn_source 'Advanced Light Source beamline 12.2.1'
_exptl_absorpt_coefficient_mu 0.110
_exptl_absorpt_correction_T_max 0.997
_exptl_absorpt_correction_T_min 0.935
_exptl_absorpt_correction_type multi-scan
_exptl_absorpt_process_details 'SADABS 2016/2 Bruker AXS Madison WI USA'
_exptl_crystal_colour colourles
_exptl_crystal_density_diffrn 1.375
_exptl_crystal_description plate
_exptl_crystal_F_000 924
_exptl_crystal_recrystallization_method 'Re-crystallisation from solvent: Hexanes/ethyl acetate'
_exptl_crystal_size_max 0.300
_exptl_crystal_size_mid 0.300
_exptl_crystal_size_min 0.030
_refine_diff_density_max 0.462
_refine_diff_density_min -0.419
_refine_diff_density_rms 0.074
_refine_ls_extinction_coef 0.067(5)
_refine_ls_extinction_expression Fc^*^=kFc[1+0.001xFc^2^\l^3^/sin(2\q)]^-1/4^
_refine_ls_extinction_method 'SHELXL-2018/3 (Sheldrick 2018)'
_refine_ls_goodness_of_fit_ref 1.049
_refine_ls_hydrogen_treatment mixed
_refine_ls_matrix_type full
_refine_ls_number_parameters 338
_refine_ls_number_reflns 5831
_refine_ls_number_restraints 75
_refine_ls_restrained_S_all 1.114
_refine_ls_R_factor_all 0.0609
_refine_ls_R_factor_gt 0.0572
_refine_ls_shift/su_max 0.001
_refine_ls_shift/su_mean 0.000
_refine_ls_structure_factor_coef Fsqd
_refine_ls_weighting_details 'w=1/[\s^2^(Fo^2^)+(0.0864P)^2^+0.5245P] where P=(Fo^2^+2Fc^2^)/3'
_refine_ls_weighting_scheme calc
_refine_ls_wR_factor_gt 0.1497
_refine_ls_wR_factor_ref 0.1549
_reflns_Friedel_coverage 0.000
_reflns_number_gt 5268
_reflns_number_total 5831
_reflns_threshold_expression 'I > 2\s(I)'
_cod_data_source_file d0sc05899h2.cif
_cod_data_source_block ANH-BRM-3II-250K
_cod_depositor_comments
;Adding full bibliography for 1559768--1559785.cif.

 Adding full bibliography for 1559768--1559785.cif.
;
_cod_original_sg_symbol_H-M 'P 2/c'
_cod_database_code 1559783
_shelx_shelxl_version_number 2018/3
_shelx_space_group_comment
;
The symmetry employed for this shelxl refinement is uniquely defined
by the following loop, which should always be used as a source of
symmetry information in preference to the above space-group names.
They are only intended as comments.
;
_shelx_estimated_absorpt_t_min 0.968
_shelx_estimated_absorpt_t_max 0.997

loop_
_space_group_symop_operation_xyz
'x, y, z'
'-x, y, -z+1/2'
'-x, -y, -z'
'x, -y, z-1/2'

loop_
_atom_site_label
_atom_site_type_symbol
_atom_site_fract_x
_atom_site_fract_y
_atom_site_fract_z
_atom_site_U_iso_or_equiv
_atom_site_adp_type
_atom_site_occupancy
_atom_site_site_symmetry_order
_atom_site_calc_flag
_atom_site_refinement_flags_posn
_atom_site_refinement_flags_adp
_atom_site_refinement_flags_occupancy
_atom_site_disorder_assembly
_atom_site_disorder_group
F1 F 0.07642(4) 1.15506(13) 0.77553(5) 0.0532(2) Uani 1 1 d . . . . .
F2 F 0.09749(6) 1.44765(14) 0.88063(7) 0.0645(3) Uani 1 1 d . . . . .
F3 F 0.44202(5) 0.79900(14) 0.60365(8) 0.0731(3) Uani 1 1 d . . . . .
F4 F 0.57324(6) 0.83849(18) 0.58888(11) 0.0963(5) Uani 1 1 d . . . . .
N9 N 0.17162(6) 0.35925(16) 0.64181(7) 0.0422(2) Uani 1 1 d . . . . .
H9 H 0.1334(9) 0.287(3) 0.6114(11) 0.051 Uiso 1 1 d . U . . .
C1 C 0.10876(7) 0.58024(19) 0.71351(8) 0.0402(3) Uani 1 1 d . . . . .
H1 H 0.064194 0.509589 0.698724 0.048 Uiso 1 1 calc R U . . .
C2 C 0.11900(6) 0.74591(18) 0.76171(7) 0.0380(2) Uani 1 1 d . . . . .
H2 H 0.080607 0.787086 0.780036 0.046 Uiso 1 1 calc R U . . .
C3 C 0.18502(6) 0.85530(17) 0.78434(7) 0.0341(2) Uani 1 1 d . . . . .
C4 C 0.24198(6) 0.79640(17) 0.75693(7) 0.0356(2) Uani 1 1 d . . . . .
H4 H 0.286007 0.869291 0.770788 0.043 Uiso 1 1 calc R U . . .
C5 C 0.35170(7) 0.55880(18) 0.67135(7) 0.0397(3) Uani 1 1 d . . . . .
H5 H 0.378540 0.669603 0.697351 0.048 Uiso 1 1 calc R U . . .
C6 C 0.38262(7) 0.42720(19) 0.63110(8) 0.0410(3) Uani 1 1 d . . . . .
C7 C 0.34155(8) 0.2611(2) 0.59290(8) 0.0466(3) Uani 1 1 d . . . . .
H7 H 0.363000 0.171801 0.566273 0.056 Uiso 1 1 calc R U . . .
C8 C 0.27098(8) 0.22526(19) 0.59328(8) 0.0461(3) Uani 1 1 d . . . . .
H8 H 0.244448 0.113898 0.567432 0.055 Uiso 1 1 calc R U . . .
C10 C 0.16659(6) 0.52126(17) 0.68753(7) 0.0369(2) Uani 1 1 d . . . . .
C11 C 0.23328(6) 0.62852(17) 0.70877(7) 0.0354(2) Uani 1 1 d . . . . .
C12 C 0.28063(6) 0.52563(17) 0.67297(7) 0.0363(2) Uani 1 1 d . . . . .
C13 C 0.24039(7) 0.35942(18) 0.63319(7) 0.0390(3) Uani 1 1 d . . . . .
C14 C 0.19622(6) 1.02525(17) 0.84037(6) 0.0338(2) Uani 1 1 d . . . . .
C15 C 0.14222(6) 1.16535(18) 0.83481(7) 0.0374(2) Uani 1 1 d . . . . .
C16 C 0.15360(8) 1.32001(19) 0.88876(8) 0.0447(3) Uani 1 1 d . . . . .
C17 C 0.21937(10) 1.3428(2) 0.95002(9) 0.0539(4) Uani 1 1 d . . . . .
H17 H 0.226883 1.448604 0.986435 0.065 Uiso 1 1 calc R U . . .
C18 C 0.27419(9) 1.2061(2) 0.95669(9) 0.0536(3) Uani 1 1 d . . . . .
H18 H 0.319855 1.219186 0.998041 0.064 Uiso 1 1 calc R U . . .
C19 C 0.26282(7) 1.0506(2) 0.90343(8) 0.0431(3) Uani 1 1 d . . . . .
H19 H 0.300957 0.958785 0.909692 0.052 Uiso 1 1 calc R U . . .
C20 C 0.45806(7) 0.4547(2) 0.62723(8) 0.0439(3) Uani 1 1 d . . . . .
C21 C 0.48414(7) 0.6354(2) 0.61292(10) 0.0498(3) Uani 1 1 d . . . . .
C22 C 0.55266(8) 0.6570(3) 0.60460(12) 0.0594(4) Uani 1 1 d . . . . .
C23 C 0.59909(9) 0.5011(3) 0.61205(13) 0.0671(5) Uani 1 1 d . . . . .
H23 H 0.645790 0.517123 0.606606 0.081 Uiso 1 1 calc R U . . .
C24 C 0.57527(10) 0.3200(3) 0.62776(14) 0.0731(5) Uani 1 1 d . . . . .
H24 H 0.606400 0.210069 0.633737 0.088 Uiso 1 1 calc R U . . .
C25 C 0.50622(9) 0.2960(3) 0.63500(12) 0.0616(4) Uani 1 1 d . . . . .
H25 H 0.491362 0.169658 0.645407 0.074 Uiso 1 1 calc R U . . .
N31 N 0.0497(10) 0.115(3) 0.5395(9) 0.0511(15) Uani 0.5 1 d . U P . .
C31 C 0.0751(3) -0.0842(6) 0.5639(4) 0.1029(17) Uani 0.5 1 d . U P A -1
H31A H 0.087788 -0.098795 0.622462 0.123 Uiso 0.5 1 calc R U P A -1
H31B H 0.118944 -0.113649 0.549267 0.123 Uiso 0.5 1 calc R U P A -1
C32 C 0.0111(3) -0.2260(6) 0.5193(3) 0.0823(13) Uani 0.5 1 d . U P A -1
H32A H 0.029596 -0.325367 0.490295 0.099 Uiso 0.5 1 calc R U P A -1
H32B H -0.005583 -0.294671 0.559205 0.099 Uiso 0.5 1 calc R U P A -1
C33 C 0.0479(3) 0.1199(8) 0.4549(2) 0.0802(12) Uani 0.5 1 d . U P A -1
H33A H 0.096036 0.082434 0.451520 0.096 Uiso 0.5 1 calc R U P A -1
H33B H 0.035856 0.252954 0.432667 0.096 Uiso 0.5 1 calc R U P A -1
C34 C -0.0117(2) -0.0275(6) 0.40752(18) 0.0663(9) Uani 0.5 1 d . U P A -1
H34A H 0.011533 -0.132597 0.386124 0.080 Uiso 0.5 1 calc R U P A -1
H34B H -0.047010 0.040474 0.361647 0.080 Uiso 0.5 1 calc R U P A -1
C35 C -0.0104(3) 0.1647(10) 0.5512(4) 0.1089(18) Uani 0.5 1 d . U P A -1
H35A H -0.021128 0.303682 0.536902 0.131 Uiso 0.5 1 calc R U P A -1
H35B H -0.004999 0.148370 0.608292 0.131 Uiso 0.5 1 calc R U P A -1
C36 C -0.0751(2) 0.0334(10) 0.4983(4) 0.1088(18) Uani 0.5 1 d . U P A -1
H36A H -0.101599 -0.020238 0.532710 0.131 Uiso 0.5 1 calc R U P A -1
H36B H -0.109614 0.116749 0.457427 0.131 Uiso 0.5 1 calc R U P A -1
N32 N -0.0537(10) -0.120(2) 0.4602(8) 0.0458(12) Uani 0.5 1 d . U P . .

loop_
_atom_site_aniso_label
_atom_site_aniso_U_11
_atom_site_aniso_U_22
_atom_site_aniso_U_33
_atom_site_aniso_U_23
_atom_site_aniso_U_13
_atom_site_aniso_U_12
F1 0.0374(4) 0.0553(5) 0.0606(5) -0.0027(4) 0.0078(3) 0.0081(3)
F2 0.0801(6) 0.0472(5) 0.0841(7) -0.0004(4) 0.0513(6) 0.0146(4)
F3 0.0442(5) 0.0429(5) 0.1305(10) 0.0004(5) 0.0269(5) -0.0003(4)
F4 0.0597(6) 0.0651(7) 0.1719(14) -0.0092(8) 0.0487(8) -0.0211(5)
N9 0.0419(5) 0.0359(5) 0.0474(6) -0.0107(4) 0.0128(4) -0.0100(4)
C1 0.0358(5) 0.0389(6) 0.0449(6) -0.0020(5) 0.0121(4) -0.0089(5)
C2 0.0352(5) 0.0387(6) 0.0412(6) -0.0001(4) 0.0142(4) -0.0035(4)
C3 0.0336(5) 0.0339(5) 0.0335(5) -0.0012(4) 0.0094(4) -0.0012(4)
C4 0.0313(5) 0.0352(5) 0.0384(5) -0.0056(4) 0.0092(4) -0.0044(4)
C5 0.0378(5) 0.0362(6) 0.0431(6) -0.0096(5) 0.0107(4) -0.0033(4)
C6 0.0396(6) 0.0380(6) 0.0447(6) -0.0069(5) 0.0131(5) -0.0002(5)
C7 0.0514(7) 0.0378(6) 0.0520(7) -0.0124(5) 0.0190(6) -0.0011(5)
C8 0.0508(7) 0.0344(6) 0.0525(7) -0.0131(5) 0.0161(6) -0.0071(5)
C10 0.0383(5) 0.0325(5) 0.0372(5) -0.0026(4) 0.0091(4) -0.0058(4)
C11 0.0338(5) 0.0335(5) 0.0368(5) -0.0041(4) 0.0090(4) -0.0030(4)
C12 0.0375(5) 0.0328(5) 0.0367(5) -0.0060(4) 0.0096(4) -0.0025(4)
C13 0.0418(6) 0.0331(5) 0.0402(6) -0.0049(4) 0.0111(5) -0.0050(4)
C14 0.0346(5) 0.0342(5) 0.0337(5) -0.0009(4) 0.0130(4) -0.0027(4)
C15 0.0367(5) 0.0389(6) 0.0393(5) 0.0008(4) 0.0165(4) -0.0009(4)
C16 0.0576(7) 0.0365(6) 0.0514(7) 0.0000(5) 0.0335(6) 0.0014(5)
C17 0.0732(9) 0.0463(7) 0.0488(7) -0.0151(6) 0.0291(7) -0.0140(7)
C18 0.0535(7) 0.0597(9) 0.0430(7) -0.0124(6) 0.0097(6) -0.0129(6)
C19 0.0385(6) 0.0472(7) 0.0401(6) -0.0038(5) 0.0084(5) -0.0015(5)
C20 0.0395(6) 0.0432(6) 0.0481(7) -0.0121(5) 0.0131(5) 0.0011(5)
C21 0.0357(6) 0.0464(7) 0.0634(8) -0.0131(6) 0.0113(5) -0.0022(5)
C22 0.0423(7) 0.0564(9) 0.0789(10) -0.0183(8) 0.0190(7) -0.0122(6)
C23 0.0427(7) 0.0726(11) 0.0896(12) -0.0303(9) 0.0268(8) -0.0050(7)
C24 0.0545(9) 0.0639(10) 0.1064(15) -0.0198(10) 0.0340(9) 0.0122(8)
C25 0.0564(8) 0.0471(8) 0.0863(11) -0.0094(8) 0.0302(8) 0.0077(7)
N31 0.052(2) 0.045(3) 0.052(3) -0.023(2) 0.013(2) -0.019(2)
C31 0.105(3) 0.0540(19) 0.095(3) 0.0188(19) -0.041(2) -0.0283(18)
C32 0.096(3) 0.0474(16) 0.071(2) 0.0172(15) -0.0160(19) -0.0354(16)
C33 0.103(3) 0.084(3) 0.0527(16) -0.0083(16) 0.0255(17) -0.053(2)
C34 0.090(2) 0.067(2) 0.0341(12) -0.0051(12) 0.0106(13) -0.0309(18)
C35 0.069(2) 0.119(3) 0.152(4) -0.100(3) 0.055(2) -0.036(2)
C36 0.0519(18) 0.121(3) 0.161(4) -0.103(3) 0.046(2) -0.0269(19)
N32 0.057(3) 0.041(3) 0.040(2) -0.010(2) 0.017(2) -0.012(2)

loop_
_atom_type_symbol
_atom_type_description
_atom_type_scat_dispersion_real
_atom_type_scat_dispersion_imag
_atom_type_scat_source
C C 0.0034 0.0017 'International Tables Vol C Tables 4.2.6.8 and 6.1.1.4'
H H 0.0000 0.0000 'International Tables Vol C Tables 4.2.6.8 and 6.1.1.4'
N N 0.0065 0.0035 'International Tables Vol C Tables 4.2.6.8 and 6.1.1.4'
F F 0.0185 0.0109 'International Tables Vol C Tables 4.2.6.8 and 6.1.1.4'

loop_
_geom_angle_atom_site_label_1
_geom_angle_atom_site_label_2
_geom_angle_atom_site_label_3
_geom_angle
_geom_angle_site_symmetry_1
_geom_angle_site_symmetry_3
_geom_angle_publ_flag
C13 N9 C10 108.48(10) . . ?
C13 N9 H9 124.1(11) . . ?
C10 N9 H9 125.4(11) . . ?
C2 C1 C10 117.86(11) . . ?
C2 C1 H1 121.1 . . ?
C10 C1 H1 121.1 . . ?
C1 C2 C3 122.25(11) . . ?
C1 C2 H2 118.9 . . ?
C3 C2 H2 118.9 . . ?
C4 C3 C2 119.29(10) . . ?
C4 C3 C14 119.60(10) . . ?
C2 C3 C14 121.02(10) . . ?
C3 C4 C11 119.59(10) . . ?
C3 C4 H4 120.2 . . ?
C11 C4 H4 120.2 . . ?
C6 C5 C12 119.61(11) . . ?
C6 C5 H5 120.2 . . ?
C12 C5 H5 120.2 . . ?
C5 C6 C7 119.27(12) . . ?
C5 C6 C20 122.09(11) . . ?
C7 C6 C20 118.64(11) . . ?
C8 C7 C6 122.29(12) . . ?
C8 C7 H7 118.9 . . ?
C6 C7 H7 118.9 . . ?
C7 C8 C13 117.83(11) . . ?
C7 C8 H8 121.1 . . ?
C13 C8 H8 121.1 . . ?
N9 C10 C1 129.45(11) . . ?
N9 C10 C11 109.30(10) . . ?
C1 C10 C11 121.23(11) . . ?
C4 C11 C10 119.77(10) . . ?
C4 C11 C12 133.75(10) . . ?
C10 C11 C12 106.47(10) . . ?
C5 C12 C13 119.87(11) . . ?
C5 C12 C11 133.89(10) . . ?
C13 C12 C11 106.24(10) . . ?
N9 C13 C8 129.39(11) . . ?
N9 C13 C12 109.49(10) . . ?
C8 C13 C12 121.12(12) . . ?
C15 C14 C19 116.05(11) . . ?
C15 C14 C3 123.00(10) . . ?
C19 C14 C3 120.94(10) . . ?
F1 C15 C16 117.66(11) . . ?
F1 C15 C14 120.53(11) . . ?
C16 C15 C14 121.82(12) . . ?
F2 C16 C17 120.41(13) . . ?
F2 C16 C15 118.28(13) . . ?
C17 C16 C15 121.30(13) . . ?
C16 C17 C18 118.09(12) . . ?
C16 C17 H17 121.0 . . ?
C18 C17 H17 121.0 . . ?
C19 C18 C17 120.79(13) . . ?
C19 C18 H18 119.6 . . ?
C17 C18 H18 119.6 . . ?
C18 C19 C14 121.95(13) . . ?
C18 C19 H19 119.0 . . ?
C14 C19 H19 119.0 . . ?
C21 C20 C25 115.72(13) . . ?
C21 C20 C6 122.65(12) . . ?
C25 C20 C6 121.59(13) . . ?
F3 C21 C20 120.83(12) . . ?
F3 C21 C22 117.06(14) . . ?
C20 C21 C22 122.08(14) . . ?
F4 C22 C23 120.06(15) . . ?
F4 C22 C21 118.24(15) . . ?
C23 C22 C21 121.70(16) . . ?
C22 C23 C24 117.60(15) . . ?
C22 C23 H23 121.2 . . ?
C24 C23 H23 121.2 . . ?
C23 C24 C25 121.23(16) . . ?
C23 C24 H24 119.4 . . ?
C25 C24 H24 119.4 . . ?
C24 C25 C20 121.65(17) . . ?
C24 C25 H25 119.2 . . ?
C20 C25 H25 119.2 . . ?
C35 N31 C31 115.6(12) . . ?
C35 N31 C33 115.6(13) . . ?
C31 N31 C33 102.3(12) . . ?
N31 C31 C32 107.1(7) . . ?
N31 C31 H31A 110.3 . . ?
C32 C31 H31A 110.3 . . ?
N31 C31 H31B 110.3 . . ?
C32 C31 H31B 110.3 . . ?
H31A C31 H31B 108.6 . . ?
N32 C32 C31 112.8(7) . . ?
N32 C32 H32A 109.0 . . ?
C31 C32 H32A 109.0 . . ?
N32 C32 H32B 109.0 . . ?
C31 C32 H32B 109.0 . . ?
H32A C32 H32B 107.8 . . ?
N31 C33 C34 107.0(7) . . ?
N31 C33 H33A 110.3 . . ?
C34 C33 H33A 110.3 . . ?
N31 C33 H33B 110.3 . . ?
C34 C33 H33B 110.3 . . ?
H33A C33 H33B 108.6 . . ?
C33 C34 N32 112.5(6) . . ?
C33 C34 H34A 109.1 . . ?
N32 C34 H34A 109.1 . . ?
C33 C34 H34B 109.1 . . ?
N32 C34 H34B 109.1 . . ?
H34A C34 H34B 107.8 . . ?
N31 C35 C36 109.6(7) . . ?
N31 C35 H35A 109.7 . . ?
C36 C35 H35A 109.7 . . ?
N31 C35 H35B 109.7 . . ?
C36 C35 H35B 109.7 . . ?
H35A C35 H35B 108.2 . . ?
N32 C36 C35 114.5(8) . . ?
N32 C36 H36A 108.6 . . ?
C35 C36 H36A 108.6 . . ?
N32 C36 H36B 108.6 . . ?
C35 C36 H36B 108.6 . . ?
H36A C36 H36B 107.6 . . ?
C36 N32 C32 109.6(10) . . ?
C36 N32 C34 106.4(10) . . ?
C32 N32 C34 97.5(11) . . ?

loop_
_geom_bond_atom_site_label_1
_geom_bond_atom_site_label_2
_geom_bond_distance
_geom_bond_site_symmetry_2
_geom_bond_publ_flag
F1 C15 1.3479(14) . ?
F2 C16 1.3533(16) . ?
F3 C21 1.3514(17) . ?
F4 C22 1.349(2) . ?
N9 C13 1.3794(16) . ?
N9 C10 1.3834(15) . ?
N9 H9 0.898(18) . ?
C1 C2 1.3814(17) . ?
C1 C10 1.3929(17) . ?
C1 H1 0.9400 . ?
C2 C3 1.4090(15) . ?
C2 H2 0.9400 . ?
C3 C4 1.3925(15) . ?
C3 C14 1.4845(15) . ?
C4 C11 1.3954(15) . ?
C4 H4 0.9400 . ?
C5 C6 1.3886(17) . ?
C5 C12 1.3941(16) . ?
C5 H5 0.9400 . ?
C6 C7 1.4114(18) . ?
C6 C20 1.4859(17) . ?
C7 C8 1.3802(19) . ?
C7 H7 0.9400 . ?
C8 C13 1.3924(17) . ?
C8 H8 0.9400 . ?
C10 C11 1.4127(15) . ?
C11 C12 1.4457(16) . ?
C12 C13 1.4142(16) . ?
C14 C15 1.3868(16) . ?
C14 C19 1.3987(16) . ?
C15 C16 1.3818(18) . ?
C16 C17 1.371(2) . ?
C17 C18 1.379(2) . ?
C17 H17 0.9400 . ?
C18 C19 1.3790(19) . ?
C18 H18 0.9400 . ?
C19 H19 0.9400 . ?
C20 C21 1.379(2) . ?
C20 C25 1.397(2) . ?
C21 C22 1.380(2) . ?
C22 C23 1.362(2) . ?
C23 C24 1.371(3) . ?
C23 H23 0.9400 . ?
C24 C25 1.384(2) . ?
C24 H24 0.9400 . ?
C25 H25 0.9400 . ?
N31 N32 0.08(3) 3_556 ?
N31 C35 1.28(2) . ?
N31 C31 1.450(19) . ?
N31 C33 1.476(16) . ?
C31 C32 1.553(5) . ?
C31 H31A 0.9800 . ?
C31 H31B 0.9800 . ?
C32 N32 1.512(17) . ?
C32 H32A 0.9800 . ?
C32 H32B 0.9800 . ?
C33 C34 1.541(5) . ?
C33 H33A 0.9800 . ?
C33 H33B 0.9800 . ?
C34 N32 1.548(15) . ?
C34 H34A 0.9800 . ?
C34 H34B 0.9800 . ?
C35 C36 1.561(5) . ?
C35 H35A 0.9800 . ?
C35 H35B 0.9800 . ?
C36 N32 1.375(18) . ?
C36 H36A 0.9800 . ?
C36 H36B 0.9800 . ?

loop_
_geom_hbond_atom_site_label_D
_geom_hbond_atom_site_label_H
_geom_hbond_atom_site_label_A
_geom_hbond_distance_DH
_geom_hbond_distance_HA
_geom_hbond_distance_DA
_geom_hbond_angle_DHA
_geom_hbond_site_symmetry_A
_geom_hbond_publ_flag
N9 H9 N31 0.898(18) 2.05(2) 2.948(15) 177.1(17) . yes
C34 H34B F1 0.98 2.64 3.160(3) 113.2 3_566 yes
C34 H34A F1 0.98 2.64 3.405(4) 135.4 4_565 yes
C35 H35A F2 0.98 2.57 3.041(4) 109.4 2_546 yes

loop_
_geom_torsion_atom_site_label_1
_geom_torsion_atom_site_label_2
_geom_torsion_atom_site_label_3
_geom_torsion_atom_site_label_4
_geom_torsion
_geom_torsion_site_symmetry_1
_geom_torsion_site_symmetry_2
_geom_torsion_site_symmetry_3
_geom_torsion_site_symmetry_4
_geom_torsion_publ_flag
C10 C1 C2 C3 0.43(18) . . . . ?
C1 C2 C3 C4 0.53(18) . . . . ?
C1 C2 C3 C14 -176.11(11) . . . . ?
C2 C3 C4 C11 -1.10(17) . . . . ?
C14 C3 C4 C11 175.60(10) . . . . ?
C12 C5 C6 C7 -0.4(2) . . . . ?
C12 C5 C6 C20 179.96(12) . . . . ?
C5 C6 C7 C8 0.7(2) . . . . ?
C20 C6 C7 C8 -179.64(13) . . . . ?
C6 C7 C8 C13 -0.1(2) . . . . ?
C13 N9 C10 C1 -178.39(12) . . . . ?
C13 N9 C10 C11 0.12(14) . . . . ?
C2 C1 C10 N9 177.52(12) . . . . ?
C2 C1 C10 C11 -0.83(18) . . . . ?
C3 C4 C11 C10 0.71(17) . . . . ?
C3 C4 C11 C12 -177.92(12) . . . . ?
N9 C10 C11 C4 -178.38(11) . . . . ?
C1 C10 C11 C4 0.27(18) . . . . ?
N9 C10 C11 C12 0.59(13) . . . . ?
C1 C10 C11 C12 179.24(11) . . . . ?
C6 C5 C12 C13 -0.48(19) . . . . ?
C6 C5 C12 C11 179.36(13) . . . . ?
C4 C11 C12 C5 -2.1(2) . . . . ?
C10 C11 C12 C5 179.10(13) . . . . ?
C4 C11 C12 C13 177.71(13) . . . . ?
C10 C11 C12 C13 -1.04(13) . . . . ?
C10 N9 C13 C8 179.09(13) . . . . ?
C10 N9 C13 C12 -0.80(14) . . . . ?
C7 C8 C13 N9 179.30(13) . . . . ?
C7 C8 C13 C12 -0.8(2) . . . . ?
C5 C12 C13 N9 -178.98(11) . . . . ?
C11 C12 C13 N9 1.14(14) . . . . ?
C5 C12 C13 C8 1.12(19) . . . . ?
C11 C12 C13 C8 -178.76(12) . . . . ?
C4 C3 C14 C15 140.06(12) . . . . ?
C2 C3 C14 C15 -43.30(16) . . . . ?
C4 C3 C14 C19 -40.96(16) . . . . ?
C2 C3 C14 C19 135.67(12) . . . . ?
C19 C14 C15 F1 179.25(11) . . . . ?
C3 C14 C15 F1 -1.73(17) . . . . ?
C19 C14 C15 C16 -0.33(17) . . . . ?
C3 C14 C15 C16 178.69(11) . . . . ?
F1 C15 C16 F2 2.17(17) . . . . ?
C14 C15 C16 F2 -178.24(11) . . . . ?
F1 C15 C16 C17 -178.98(12) . . . . ?
C14 C15 C16 C17 0.60(19) . . . . ?
F2 C16 C17 C18 178.58(13) . . . . ?
C15 C16 C17 C18 -0.2(2) . . . . ?
C16 C17 C18 C19 -0.4(2) . . . . ?
C17 C18 C19 C14 0.6(2) . . . . ?
C15 C14 C19 C18 -0.28(19) . . . . ?
C3 C14 C19 C18 -179.33(12) . . . . ?
C5 C6 C20 C21 -42.9(2) . . . . ?
C7 C6 C20 C21 137.45(15) . . . . ?
C5 C6 C20 C25 139.53(15) . . . . ?
C7 C6 C20 C25 -40.1(2) . . . . ?
C25 C20 C21 F3 179.41(15) . . . . ?
C6 C20 C21 F3 1.7(2) . . . . ?
C25 C20 C21 C22 1.7(2) . . . . ?
C6 C20 C21 C22 -175.99(14) . . . . ?
F3 C21 C22 F4 0.8(2) . . . . ?
C20 C21 C22 F4 178.54(16) . . . . ?
F3 C21 C22 C23 -179.39(17) . . . . ?
C20 C21 C22 C23 -1.6(3) . . . . ?
F4 C22 C23 C24 -179.8(2) . . . . ?
C21 C22 C23 C24 0.4(3) . . . . ?
C22 C23 C24 C25 0.6(3) . . . . ?
C23 C24 C25 C20 -0.5(3) . . . . ?
C21 C20 C25 C24 -0.7(2) . . . . ?
C6 C20 C25 C24 177.02(16) . . . . ?
N32 N31 C31 C32 -150(21) 3_556 . . . ?
C35 N31 C31 C32 55.7(13) . . . . ?
C33 N31 C31 C32 -70.9(11) . . . . ?
N31 C31 C32 N32 5.0(7) . . . . ?
N32 N31 C33 C34 165(26) 3_556 . . . ?
C35 N31 C33 C34 -61.1(14) . . . . ?
C31 N31 C33 C34 65.4(11) . . . . ?
N31 C33 C34 N32 4.1(6) . . . . ?
N32 N31 C35 C36 153(29) 3_556 . . . ?
C31 N31 C35 C36 -63.8(14) . . . . ?
C33 N31 C35 C36 55.7(14) . . . . ?
N31 C35 C36 N32 8.2(10) . . . . ?
C35 C36 N32 N31 -22(21) . . . 3_556 ?
C35 C36 N32 C32 46.5(13) . . . . ?
C35 C36 N32 C34 -57.9(12) . . . . ?
C31 C32 N32 N31 32(25) . . . 3_556 ?
C31 C32 N32 C36 -52.3(12) . . . . ?
C31 C32 N32 C34 58.1(10) . . . . ?
C33 C34 N32 N31 -21(42) . . . 3_556 ?
C33 C34 N32 C36 49.6(12) . . . . ?
C33 C34 N32 C32 -63.4(10) . . . . ?
